data_7049049
loop_
_publ_author_name
'Schnepf, Andreas'
'Schrenk, Claudio'
'Prei\&sing, Lars'

_publ_section_title
;
 On the reaction of GeCl2&#x00B7;Dioxane with KFeCp(CO)2: Isolation and
 characterization of novel bimetallic clusters
;
_journal_name_full 'Dalton Transactions'
_journal_paper_doi 10.1039/C9DT00097F
_journal_year 2019
_chemical_formula_moiety 'C54 H40 Fe8 Ge6 O14, 4(C7 H8)'
_chemical_formula_sum 'C82 H72 Fe8 Ge6 O14'
_chemical_formula_weight 2163.73
_chemical_properties_physical Air-sensitive,Moisture-sensitive
_space_group_crystal_system tetragonal
_space_group_IT_number 88
_space_group_name_Hall '-I 4ad'
_space_group_name_H-M_alt 'I 41/a'
_symmetry_space_group_name_Hall '-I 4ad'
_symmetry_space_group_name_H-M 'I 41/a :2'
_atom_sites_solution_hydrogens geom
_atom_sites_solution_primary dual
_audit_creation_date 2018-08-10
_audit_creation_method
;
Olex2 1.2
(compiled 2018.05.29 svn.r3508 for OlexSys, GUI svn.r5506)
;
_audit_update_record
;
2018-11-09 deposited with the CCDC.    2019-02-18 downloaded from the CCDC.
;
_cell_angle_alpha 90
_cell_angle_beta 90
_cell_angle_gamma 90
_cell_formula_units_Z 4
_cell_length_a 20.9394(10)
_cell_length_b 20.9394(10)
_cell_length_c 17.7553(19)
_cell_measurement_reflns_used 5696
_cell_measurement_temperature 150
_cell_measurement_theta_max 23.603
_cell_measurement_theta_min 2.459
_cell_volume 7785.0(10)
_computing_cell_refinement 'SAINT V8.38A (?, 2016)'
_computing_data_reduction 'SAINT V8.38A (?, 2016)'
_computing_molecular_graphics 'Olex2 (Dolomanov et al., 2009)'
_computing_publication_material 'Olex2 (Dolomanov et al., 2009)'
_computing_structure_refinement 'ShelXL (Sheldrick, 2015)'
_computing_structure_solution 'ShelXT (Sheldrick, 2015)'
_diffrn_ambient_temperature 150.0
_diffrn_detector 'Bruker APEX2 area detector'
_diffrn_detector_area_resol_mean 7.9
_diffrn_detector_type 'CCD area detector'
_diffrn_measured_fraction_theta_full 0.999
_diffrn_measured_fraction_theta_max 0.998
_diffrn_measurement_device 'three-circle diffractometer'
_diffrn_measurement_device_type 'Bruker SMART APEX2 area detector'
_diffrn_measurement_method '\w and \f scans'
_diffrn_radiation_monochromator 'mirror optics'
_diffrn_radiation_probe x-ray
_diffrn_radiation_type MoK\a
_diffrn_radiation_wavelength 0.71073
_diffrn_reflns_av_R_equivalents 0.0545
_diffrn_reflns_av_unetI/netI 0.0378
_diffrn_reflns_Laue_measured_fraction_full 0.999
_diffrn_reflns_Laue_measured_fraction_max 0.998
_diffrn_reflns_limit_h_max 28
_diffrn_reflns_limit_h_min -28
_diffrn_reflns_limit_k_max 27
_diffrn_reflns_limit_k_min -28
_diffrn_reflns_limit_l_max 23
_diffrn_reflns_limit_l_min -23
_diffrn_reflns_number 33705
_diffrn_reflns_point_group_measured_fraction_full 0.999
_diffrn_reflns_point_group_measured_fraction_max 0.998
_diffrn_reflns_theta_full 25.242
_diffrn_reflns_theta_max 28.497
_diffrn_reflns_theta_min 2.459
_diffrn_source 'microfocus sealed X-ray tube'
_diffrn_source_type 'Incoatec I\ms'
_exptl_absorpt_coefficient_mu 3.784
_exptl_absorpt_correction_T_max 0.7461
_exptl_absorpt_correction_T_min 0.6103
_exptl_absorpt_correction_type multi-scan
_exptl_absorpt_process_details
'SADABS-2016/2 (Bruker,2016/2) was used for absorption correction. wR2(int) was 0.1267 before and 0.0516 after correction. The Ratio of minimum to maximum transmission is 0.8180. The \l/2 correction factor is Not present.'
_exptl_crystal_colour black
_exptl_crystal_colour_primary black
_exptl_crystal_density_diffrn 1.846
_exptl_crystal_description plate
_exptl_crystal_F_000 4304
_exptl_crystal_recrystallization_method 'Re-crystallisation from solvent: toluene, Et2O, pentane'
_exptl_crystal_size_max 0.226
_exptl_crystal_size_mid 0.21
_exptl_crystal_size_min 0.117
_refine_diff_density_max 1.277
_refine_diff_density_min -0.848
_refine_diff_density_rms 0.121
_refine_ls_extinction_method none
_refine_ls_goodness_of_fit_ref 1.031
_refine_ls_hydrogen_treatment constr
_refine_ls_matrix_type full
_refine_ls_number_parameters 251
_refine_ls_number_reflns 4915
_refine_ls_number_restraints 68
_refine_ls_restrained_S_all 1.036
_refine_ls_R_factor_all 0.0776
_refine_ls_R_factor_gt 0.0497
_refine_ls_shift/su_max 0.001
_refine_ls_shift/su_mean 0.000
_refine_ls_structure_factor_coef Fsqd
_refine_ls_weighting_details 'w=1/[\s^2^(Fo^2^)+(0.0709P)^2^+48.0872P] where P=(Fo^2^+2Fc^2^)/3'
_refine_ls_weighting_scheme calc
_refine_ls_wR_factor_gt 0.1301
_refine_ls_wR_factor_ref 0.1540
_reflns_Friedel_coverage 0.000
_reflns_number_gt 3483
_reflns_number_total 4915
_reflns_threshold_expression 'I > 2\s(I)'
_cod_data_source_file c9dt00097f2.cif
_cod_data_source_block Ge6Fe8C82H72O14
_cod_original_cell_volume 7785.0(11)
_cod_database_code 7049049
_shelx_shelxl_version_number 2014/7
_shelx_space_group_comment
;
The symmetry employed for this shelxl refinement is uniquely defined
by the following loop, which should always be used as a source of
symmetry information in preference to the above space-group names.
They are only intended as comments.
;
_shelx_estimated_absorpt_t_max 0.666
_shelx_estimated_absorpt_t_min 0.482
_olex2_refinement_description
;
1. Fixed Uiso
 At 1.2 times of:
  All C(H) groups
 At 1.5 times of:
  All C(H,H,H) groups
2. Restrained distances
 C302-C307 = C307-C306 = C306-C305 = C305-C304 = C304-C303 = C303-C302
 1.4 with sigma of 0.02
 C302-C304 \\sim C302-C306 \\sim C303-C305 \\sim C307-C303 \\sim C306-C304
\\sim C307-C305
 with sigma of 0.04
 C301-C303 \\sim C301-C307
 with sigma of 0.04
3. Restrained planarity
 C301, C302, C303, C304, C305, C306, C307
 with sigma of 0.1
4. Uiso/Uaniso restraints and constraints
C301 \\sim C302 \\sim C303 \\sim C304 \\sim C305 \\sim C306 \\sim C307: within
2A with sigma of 0.04 and sigma for terminal atoms of 0.08
5.a Aromatic/amide H refined with riding coordinates:
 C101(H101), C102(H102), C103(H103), C104(H104), C105(H105), C201(H201),
 C202(H202), C203(H203), C204(H204), C205(H205), C303(H303), C304(H304),
 C305(H305), C306(H306), C307(H307)
5.b Idealised Me refined as rotating group:
 C301(H30A,H30B,H30C)
;
_olex2_submission_special_instructions 'No special instructions were received'

loop_
_space_group_symop_operation_xyz
'x, y, z'
'-x+1/2, -y, z+1/2'
'-y+3/4, x+1/4, z+1/4'
'y+3/4, -x+3/4, z+3/4'
'x+1/2, y+1/2, z+1/2'
'-x+1, -y+1/2, z+1'
'-y+5/4, x+3/4, z+3/4'
'y+5/4, -x+5/4, z+5/4'
'-x, -y, -z'
'x-1/2, y, -z-1/2'
'y-3/4, -x-1/4, -z-1/4'
'-y-3/4, x-3/4, -z-3/4'
'-x+1/2, -y+1/2, -z+1/2'
'x, y+1/2, -z'
'y-1/4, -x+1/4, -z+1/4'
'-y-1/4, x-1/4, -z-1/4'

loop_
_atom_site_label
_atom_site_type_symbol
_atom_site_fract_x
_atom_site_fract_y
_atom_site_fract_z
_atom_site_U_iso_or_equiv
_atom_site_adp_type
_atom_site_occupancy
_atom_site_site_symmetry_order
_atom_site_calc_flag
_atom_site_refinement_flags_posn
_atom_site_refinement_flags_adp
_atom_site_refinement_flags_occupancy
Ge1 Ge 0.5000 0.2500 0.51904(4) 0.03698(19) Uani 1 2 d S T P
Ge2 Ge 0.56699(2) 0.21698(2) 0.40879(3) 0.03235(15) Uani 1 1 d . . .
Fe1 Fe 0.53420(4) 0.30209(5) 0.63086(5) 0.0522(2) Uani 1 1 d . . .
Fe2 Fe 0.67203(3) 0.16694(4) 0.40503(5) 0.0420(2) Uani 1 1 d . . .
O107 O 0.4216(3) 0.3827(3) 0.6322(3) 0.0780(15) Uani 1 1 d . . .
O109 O 0.5000 0.2500 0.7752(4) 0.085(2) Uani 1 2 d S T P
O207 O 0.6892(2) 0.2198(3) 0.2556(3) 0.0736(14) Uani 1 1 d . . .
O209 O 0.7350(2) 0.2782(2) 0.4675(3) 0.0673(13) Uani 1 1 d . . .
C101 C 0.6023(4) 0.3503(5) 0.6970(5) 0.082(2) Uani 1 1 d . . .
H101 H 0.5934 0.3702 0.7439 0.099 Uiso 1 1 calc R . .
C102 C 0.5981(4) 0.3787(4) 0.6256(4) 0.0710(19) Uani 1 1 d . . .
H102 H 0.5851 0.4214 0.6157 0.085 Uiso 1 1 calc R . .
C103 C 0.6166(3) 0.3328(3) 0.5703(4) 0.0581(15) Uani 1 1 d . . .
H103 H 0.6192 0.3398 0.5175 0.070 Uiso 1 1 calc R . .
C104 C 0.6301(3) 0.2756(4) 0.6076(4) 0.0659(18) Uani 1 1 d . . .
H104 H 0.6423 0.2366 0.5845 0.079 Uiso 1 1 calc R . .
C105 C 0.6224(4) 0.2862(5) 0.6864(4) 0.079(2) Uani 1 1 d . . .
H105 H 0.6295 0.2557 0.7250 0.095 Uiso 1 1 calc R . .
C106 C 0.4662(3) 0.3507(3) 0.6307(4) 0.0596(16) Uani 1 1 d . . .
C108 C 0.5000 0.2500 0.7097(5) 0.064(2) Uani 1 2 d S T P
C201 C 0.6305(3) 0.0861(3) 0.4564(4) 0.0585(16) Uani 1 1 d . . .
H201 H 0.5879 0.0830 0.4745 0.070 Uiso 1 1 calc R . .
C202 C 0.6513(3) 0.0704(3) 0.3829(4) 0.0581(16) Uani 1 1 d . . .
H202 H 0.6257 0.0556 0.3424 0.070 Uiso 1 1 calc R . .
C203 C 0.7191(3) 0.0814(3) 0.3818(5) 0.0649(18) Uani 1 1 d . . .
H203 H 0.7465 0.0749 0.3398 0.078 Uiso 1 1 calc R . .
C204 C 0.7379(3) 0.1028(3) 0.4518(5) 0.0638(18) Uani 1 1 d . . .
H204 H 0.7804 0.1131 0.4664 0.077 Uiso 1 1 calc R . .
C205 C 0.6834(3) 0.1069(3) 0.4981(4) 0.0600(16) Uani 1 1 d . . .
H205 H 0.6827 0.1212 0.5489 0.072 Uiso 1 1 calc R . .
C206 C 0.6808(3) 0.1994(3) 0.3147(4) 0.0528(14) Uani 1 1 d . . .
C208 C 0.7078(3) 0.2347(3) 0.4437(4) 0.0498(14) Uani 1 1 d . . .
C301 C 0.7670(7) 0.4098(7) 0.5946(9) 0.192(8) Uani 1 1 d D U .
H30A H 0.7414 0.4454 0.6137 0.287 Uiso 1 1 calc GR . .
H30B H 0.7561 0.3708 0.6223 0.287 Uiso 1 1 calc GR . .
H30C H 0.7582 0.4035 0.5409 0.287 Uiso 1 1 calc GR . .
C302 C 0.8287(5) 0.4227(5) 0.6040(5) 0.104(3) Uani 1 1 d D U .
C303 C 0.8679(6) 0.3838(5) 0.6505(5) 0.109(3) Uani 1 1 d D U .
H303 H 0.8516 0.3479 0.6771 0.131 Uiso 1 1 calc R . .
C304 C 0.9333(7) 0.4022(6) 0.6546(6) 0.125(4) Uani 1 1 d D U .
H304 H 0.9623 0.3766 0.6826 0.149 Uiso 1 1 calc R . .
C305 C 0.9547(6) 0.4538(7) 0.6204(7) 0.135(5) Uani 1 1 d D U .
H305 H 0.9977 0.4669 0.6281 0.163 Uiso 1 1 calc R . .
C306 C 0.9168(6) 0.4882(6) 0.5750(7) 0.125(4) Uani 1 1 d D U .
H306 H 0.9340 0.5230 0.5472 0.150 Uiso 1 1 calc R . .
C307 C 0.8558(5) 0.4739(4) 0.5687(5) 0.092(3) Uani 1 1 d D U .
H307 H 0.8294 0.5004 0.5382 0.110 Uiso 1 1 calc R . .

loop_
_atom_site_aniso_label
_atom_site_aniso_U_11
_atom_site_aniso_U_22
_atom_site_aniso_U_33
_atom_site_aniso_U_23
_atom_site_aniso_U_13
_atom_site_aniso_U_12
Ge1 0.0338(4) 0.0443(4) 0.0329(4) 0.000 0.000 -0.0033(3)
Ge2 0.0278(3) 0.0312(3) 0.0381(3) 0.00159(19) -0.00174(19) 0.00087(18)
Fe1 0.0492(5) 0.0664(6) 0.0412(4) -0.0104(4) -0.0033(4) -0.0021(4)
Fe2 0.0296(4) 0.0385(4) 0.0579(5) 0.0054(3) -0.0011(3) 0.0030(3)
O107 0.069(3) 0.085(4) 0.080(3) -0.022(3) -0.004(3) 0.020(3)
O109 0.097(6) 0.114(7) 0.046(4) 0.000 0.000 -0.003(5)
O207 0.063(3) 0.088(4) 0.070(3) 0.024(3) 0.014(2) -0.004(3)
O209 0.056(3) 0.048(3) 0.098(4) -0.002(2) -0.010(2) -0.010(2)
C101 0.065(5) 0.111(7) 0.071(5) -0.029(5) -0.014(4) -0.012(4)
C102 0.065(4) 0.074(5) 0.074(5) -0.016(4) -0.007(4) -0.016(4)
C103 0.058(4) 0.054(4) 0.062(4) -0.011(3) -0.005(3) -0.006(3)
C104 0.052(4) 0.083(5) 0.062(4) -0.010(4) -0.007(3) -0.006(3)
C105 0.063(5) 0.113(7) 0.062(4) 0.003(4) -0.022(4) -0.006(4)
C106 0.059(4) 0.070(4) 0.050(3) -0.010(3) -0.001(3) -0.001(3)
C108 0.072(6) 0.080(7) 0.042(5) 0.000 0.000 -0.002(5)
C201 0.044(3) 0.044(3) 0.087(5) 0.022(3) 0.002(3) 0.005(2)
C202 0.060(4) 0.039(3) 0.075(4) 0.001(3) -0.015(3) 0.001(3)
C203 0.052(4) 0.052(4) 0.090(5) 0.011(3) 0.016(4) 0.015(3)
C204 0.044(3) 0.047(3) 0.101(6) 0.016(3) -0.017(3) 0.004(3)
C205 0.078(5) 0.043(3) 0.059(4) 0.008(3) -0.013(3) 0.005(3)
C206 0.037(3) 0.055(3) 0.067(4) 0.008(3) 0.006(3) 0.002(2)
C208 0.035(3) 0.047(3) 0.068(4) 0.011(3) -0.001(3) 0.006(2)
C301 0.136(11) 0.207(15) 0.232(16) -0.164(14) 0.056(11) -0.045(10)
C302 0.088(7) 0.114(8) 0.110(7) -0.060(6) 0.009(6) -0.003(6)
C303 0.152(10) 0.112(8) 0.065(5) -0.013(5) 0.004(6) 0.022(8)
C304 0.166(12) 0.115(9) 0.093(7) -0.017(6) 0.029(8) -0.007(9)
C305 0.113(9) 0.165(12) 0.128(10) -0.073(9) 0.004(8) 0.000(9)
C306 0.119(9) 0.127(9) 0.129(9) -0.050(8) 0.007(8) 0.031(8)
C307 0.118(8) 0.065(5) 0.093(6) -0.018(4) 0.029(6) -0.003(5)

loop_
_atom_type_symbol
_atom_type_description
_atom_type_scat_dispersion_real
_atom_type_scat_dispersion_imag
_atom_type_scat_source
C C 0.0033 0.0016 'International Tables Vol C Tables 4.2.6.8 and 6.1.1.4'
H H 0.0000 0.0000 'International Tables Vol C Tables 4.2.6.8 and 6.1.1.4'
Fe Fe 0.3463 0.8444 'International Tables Vol C Tables 4.2.6.8 and 6.1.1.4'
Ge Ge 0.1547 1.8001 'International Tables Vol C Tables 4.2.6.8 and 6.1.1.4'
O O 0.0106 0.0060 'International Tables Vol C Tables 4.2.6.8 and 6.1.1.4'

loop_
_geom_angle_atom_site_label_1
_geom_angle_atom_site_label_2
_geom_angle_atom_site_label_3
_geom_angle
_geom_angle_site_symmetry_1
_geom_angle_site_symmetry_3
Ge2 Ge1 Ge2 77.24(3) 6_554 .
Fe1 Ge1 Ge2 127.65(2) 6_554 6_554
Fe1 Ge1 Ge2 134.02(3) . 6_554
Fe1 Ge1 Ge2 127.65(2) . .
Fe1 Ge1 Ge2 134.02(3) 6_554 .
Fe1 Ge1 Fe1 66.63(5) . 6_554
Ge1 Ge2 Ge2 89.11(2) . 11_666
Ge1 Ge2 Ge2 89.12(2) . 16_656
Ge2 Ge2 Ge2 76.856(19) 16_656 11_666
Fe2 Ge2 Ge1 130.19(3) . .
Fe2 Ge2 Ge2 126.86(3) . 16_656
Fe2 Ge2 Ge2 128.07(3) . 11_666
Ge1 Fe1 Fe1 56.69(2) . 6_554
C101 Fe1 Ge1 152.9(2) . .
C101 Fe1 Fe1 140.6(3) . 6_554
C101 Fe1 C103 65.7(3) . .
C101 Fe1 C104 66.0(3) . .
C101 Fe1 C105 39.2(3) . .
C102 Fe1 Ge1 120.5(2) . .
C102 Fe1 Fe1 173.0(2) . 6_554
C102 Fe1 C101 39.1(3) . .
C102 Fe1 C103 39.5(3) . .
C102 Fe1 C104 65.6(3) . .
C102 Fe1 C105 65.4(3) . .
C103 Fe1 Ge1 87.74(17) . .
C103 Fe1 Fe1 134.10(17) . 6_554
C104 Fe1 Ge1 90.16(19) . .
C104 Fe1 Fe1 107.5(2) . 6_554
C104 Fe1 C103 38.3(3) . .
C105 Fe1 Ge1 125.4(2) . .
C105 Fe1 Fe1 110.3(3) . 6_554
C105 Fe1 C103 65.0(3) . .
C105 Fe1 C104 39.2(3) . .
C106 Fe1 Ge1 91.2(2) . .
C106 Fe1 Fe1 92.3(2) . 6_554
C106 Fe1 C101 105.9(3) . .
C106 Fe1 C102 94.2(3) . .
C106 Fe1 C103 118.8(3) . .
C106 Fe1 C104 157.0(3) . .
C106 Fe1 C105 143.2(3) . .
C106 Fe1 C108 91.6(2) . .
C108 Fe1 Ge1 103.69(19) . .
C108 Fe1 Fe1 47.01(19) . 6_554
C108 Fe1 C101 96.8(3) . .
C108 Fe1 C102 135.2(3) . .
C108 Fe1 C103 147.5(2) . .
C108 Fe1 C104 110.3(2) . .
C108 Fe1 C105 84.1(3) . .
C201 Fe2 Ge2 87.80(17) . .
C202 Fe2 Ge2 103.44(18) . .
C202 Fe2 C201 39.2(3) . .
C203 Fe2 Ge2 143.2(2) . .
C203 Fe2 C201 65.9(3) . .
C203 Fe2 C202 40.1(3) . .
C203 Fe2 C204 38.5(3) . .
C203 Fe2 C205 65.5(3) . .
C204 Fe2 Ge2 149.1(2) . .
C204 Fe2 C201 65.5(2) . .
C204 Fe2 C202 66.1(3) . .
C205 Fe2 Ge2 109.9(2) . .
C205 Fe2 C201 39.0(3) . .
C205 Fe2 C202 66.0(3) . .
C205 Fe2 C204 39.3(3) . .
C206 Fe2 Ge2 87.31(19) . .
C206 Fe2 C201 138.7(3) . .
C206 Fe2 C202 102.9(3) . .
C206 Fe2 C203 95.9(3) . .
C206 Fe2 C204 122.8(3) . .
C206 Fe2 C205 161.0(3) . .
C208 Fe2 Ge2 91.53(18) . .
C208 Fe2 C201 131.2(3) . .
C208 Fe2 C202 160.5(3) . .
C208 Fe2 C203 125.0(3) . .
C208 Fe2 C204 94.7(3) . .
C208 Fe2 C205 97.4(3) . .
C208 Fe2 C206 90.0(3) . .
Fe1 C101 H101 124.5 . .
C102 C101 Fe1 69.9(4) . .
C102 C101 H101 126.3 . .
C102 C101 C105 107.5(7) . .
C105 C101 Fe1 70.9(4) . .
C105 C101 H101 126.3 . .
Fe1 C102 H102 123.1 . .
C101 C102 Fe1 71.0(4) . .
C101 C102 H102 125.7 . .
C101 C102 C103 108.5(7) . .
C103 C102 Fe1 71.8(4) . .
C103 C102 H102 125.7 . .
Fe1 C103 H103 126.2 . .
C102 C103 Fe1 68.7(4) . .
C102 C103 H103 126.1 . .
C104 C103 Fe1 70.5(4) . .
C104 C103 C102 107.8(7) . .
C104 C103 H103 126.1 . .
Fe1 C104 H104 124.2 . .
C103 C104 Fe1 71.1(4) . .
C103 C104 H104 126.0 . .
C103 C104 C105 108.0(7) . .
C105 C104 Fe1 70.2(4) . .
C105 C104 H104 126.0 . .
Fe1 C105 H105 125.3 . .
C101 C105 Fe1 69.8(4) . .
C101 C105 C104 108.1(7) . .
C101 C105 H105 125.9 . .
C104 C105 Fe1 70.5(4) . .
C104 C105 H105 125.9 . .
O107 C106 Fe1 178.7(6) . .
Fe1 C108 Fe1 86.0(4) . 6_554
O109 C108 Fe1 137.01(19) . .
O109 C108 Fe1 137.01(19) . 6_554
Fe2 C201 H201 125.9 . .
C202 C201 Fe2 70.1(4) . .
C202 C201 H201 125.8 . .
C205 C201 Fe2 69.8(4) . .
C205 C201 H201 125.8 . .
C205 C201 C202 108.4(6) . .
Fe2 C202 H202 124.8 . .
C201 C202 Fe2 70.6(4) . .
C201 C202 H202 126.9 . .
C201 C202 C203 106.3(6) . .
C203 C202 Fe2 69.3(4) . .
C203 C202 H202 126.9 . .
Fe2 C203 H203 124.2 . .
C202 C203 Fe2 70.6(3) . .
C202 C203 H203 125.6 . .
C204 C203 Fe2 71.2(4) . .
C204 C203 C202 108.7(6) . .
C204 C203 H203 125.6 . .
Fe2 C204 H204 125.3 . .
C203 C204 Fe2 70.3(4) . .
C203 C204 H204 125.8 . .
C203 C204 C205 108.3(6) . .
C205 C204 Fe2 70.1(3) . .
C205 C204 H204 125.8 . .
Fe2 C205 H205 123.9 . .
C201 C205 Fe2 71.3(4) . .
C201 C205 C204 108.3(6) . .
C201 C205 H205 125.9 . .
C204 C205 Fe2 70.6(4) . .
C204 C205 H205 125.9 . .
O207 C206 Fe2 177.1(5) . .
O209 C208 Fe2 175.7(5) . .
H30A C301 H30B 109.5 . .
H30A C301 H30C 109.5 . .
H30B C301 H30C 109.5 . .
C302 C301 H30A 109.5 . .
C302 C301 H30B 109.5 . .
C302 C301 H30C 109.5 . .
C301 C302 C303 121.1(12) . .
C301 C302 C307 120.3(12) . .
C307 C302 C303 118.6(9) . .
C302 C303 H303 122.3 . .
C302 C303 C304 115.4(10) . .
C304 C303 H303 122.3 . .
C303 C304 H304 119.2 . .
C305 C304 C303 121.7(12) . .
C305 C304 H304 119.2 . .
C304 C305 H305 119.5 . .
C304 C305 C306 121.0(12) . .
C306 C305 H305 119.5 . .
C305 C306 H306 119.8 . .
C307 C306 C305 120.3(12) . .
C307 C306 H306 119.8 . .
C302 C307 H307 118.6 . .
C306 C307 C302 122.8(10) . .
C306 C307 H307 118.6 . .

loop_
_geom_bond_atom_site_label_1
_geom_bond_atom_site_label_2
_geom_bond_distance
_geom_bond_site_symmetry_2
Ge1 Ge2 2.5056(7) 6_554
Ge1 Ge2 2.5056(8) .
Ge1 Fe1 2.3757(10) .
Ge1 Fe1 2.3758(10) 6_554
Ge2 Ge2 2.5162(8) 16_656
Ge2 Ge2 2.5162(8) 11_666
Ge2 Fe2 2.4371(9) .
Fe1 Fe1 2.6097(19) 6_554
Fe1 C101 2.106(7) .
Fe1 C102 2.091(7) .
Fe1 C103 2.132(7) .
Fe1 C104 2.124(7) .
Fe1 C105 2.120(7) .
Fe1 C106 1.749(7) .
Fe1 C108 1.914(7) .
Fe2 C201 2.111(6) .
Fe2 C202 2.104(6) .
Fe2 C203 2.087(6) .
Fe2 C204 2.097(6) .
Fe2 C205 2.091(6) .
Fe2 C206 1.752(7) .
Fe2 C208 1.746(6) .
O107 C106 1.151(8) .
O109 C108 1.164(11) .
O207 C206 1.147(7) .
O209 C208 1.154(7) .
C101 H101 0.9500 .
C101 C102 1.404(12) .
C101 C105 1.418(12) .
C102 H102 0.9500 .
C102 C103 1.429(10) .
C103 H103 0.9500 .
C103 C104 1.397(10) .
C104 H104 0.9500 .
C104 C105 1.425(10) .
C105 H105 0.9500 .
C108 Fe1 1.914(7) 6_554
C201 H201 0.9500 .
C201 C202 1.415(10) .
C201 C205 1.401(9) .
C202 H202 0.9500 .
C202 C203 1.438(9) .
C203 H203 0.9500 .
C203 C204 1.379(11) .
C204 H204 0.9500 .
C204 C205 1.409(10) .
C205 H205 0.9500 .
C301 H30A 0.9800 .
C301 H30B 0.9800 .
C301 H30C 0.9800 .
C301 C302 1.330(15) .
C302 C303 1.421(12) .
C302 C307 1.366(11) .
C303 H303 0.9500 .
C303 C304 1.425(13) .
C304 H304 0.9500 .
C304 C305 1.318(13) .
C305 H305 0.9500 .
C305 C306 1.342(13) .
C306 H306 0.9500 .
C306 C307 1.317(12) .
C307 H307 0.9500 .
